data_2203413
loop_
_publ_author_name
'Pavlovi\'c, Gordana'
'Trali\'c-Kulenovi\'c, Vesna'
'Popovi\'c, Zora'

_publ_section_title
;
 <i>N</i>-Benzyl-2-methylfuran-3-thiocarboxanilide
;
_journal_issue 4
_journal_name_full 'Acta Crystallographica Section E'
_journal_page_first o637
_journal_page_last o639
_journal_paper_doi 10.1107/S1600536804006324
_journal_volume 60
_journal_year 2004
_chemical_formula_iupac 'C13 H13 N O S'
_chemical_formula_moiety 'C13 H13 N O S'
_chemical_formula_sum 'C13 H13 N O S'
_chemical_formula_weight 231.30
_chemical_melting_point 343.5(5)
_chemical_name_common N-benzyl-2-methyl-3-thiofuramide
_chemical_name_systematic
;
N-benzyl-2-methyl-3-furanthiocarboxanilide
;
_space_group_IT_number 19
_symmetry_cell_setting orthorhombic
_symmetry_space_group_name_Hall 'P 2ac 2ab'
_symmetry_space_group_name_H-M 'P 21 21 21'
_atom_sites_solution_hydrogens mixed
_atom_sites_solution_primary direct
_atom_sites_solution_secondary difmap
_audit_creation_method SHELXL-97
_cell_angle_alpha 90.00
_cell_angle_beta 90.00
_cell_angle_gamma 90.00
_cell_formula_units_Z 4
_cell_length_a 5.7601(11)
_cell_length_b 8.9620(19)
_cell_length_c 22.983(4)
_cell_measurement_reflns_used 4482
_cell_measurement_temperature 296(2)
_cell_measurement_theta_max 30.0
_cell_measurement_theta_min 10.0
_cell_volume 1186.4(4)
_computing_cell_refinement 'CrysAlis CCD (Oxford Diffraction, 2003)'
_computing_data_collection
;
CrysAlis CCD (Oxford Diffraction, 2003)'
;
_computing_data_reduction 'CrysAlis RED (Oxford Diffraction, 2003)'
_computing_molecular_graphics 'PLATON98 (Spek, 1998)'
_computing_publication_material SHELXL97
_computing_structure_refinement 'SHELXL97 (Sheldrick, 1997)'
_computing_structure_solution 'SHELXS97 (Sheldrick, 1997)'
_diffrn_ambient_temperature 296(2)
_diffrn_measured_fraction_theta_full 0.975
_diffrn_measured_fraction_theta_max 0.975
_diffrn_measurement_device_type 'Oxford Diffraction Xcalibur2 diffractometer with Sapphire 2 CCD detector'
_diffrn_measurement_method '\f and \w'
_diffrn_radiation_monochromator graphite
_diffrn_radiation_source 'fine-focus sealed tube'
_diffrn_radiation_type MoK\a
_diffrn_radiation_wavelength 0.71073
_diffrn_reflns_av_R_equivalents 0.0738
_diffrn_reflns_av_sigmaI/netI 0.0223
_diffrn_reflns_limit_h_max 7
_diffrn_reflns_limit_h_min -7
_diffrn_reflns_limit_k_max 11
_diffrn_reflns_limit_k_min -11
_diffrn_reflns_limit_l_max 29
_diffrn_reflns_limit_l_min -29
_diffrn_reflns_number 19193
_diffrn_reflns_theta_full 27.00
_diffrn_reflns_theta_max 27.00
_diffrn_reflns_theta_min 4.57
_exptl_absorpt_coefficient_mu 0.250
_exptl_absorpt_correction_type none
_exptl_crystal_colour colourless
_exptl_crystal_density_diffrn 1.295
_exptl_crystal_density_method 'not measured'
_exptl_crystal_description prism
_exptl_crystal_F_000 488
_exptl_crystal_size_max 0.51
_exptl_crystal_size_mid 0.49
_exptl_crystal_size_min 0.33
_refine_diff_density_max 0.193
_refine_diff_density_min -0.187
_refine_ls_extinction_method none
_refine_ls_goodness_of_fit_ref 1.099
_refine_ls_hydrogen_treatment mixed
_refine_ls_matrix_type full
_refine_ls_number_parameters 150
_refine_ls_number_reflns 1501
_refine_ls_number_restraints 0
_refine_ls_restrained_S_all 1.099
_refine_ls_R_factor_all 0.0508
_refine_ls_R_factor_gt 0.0479
_refine_ls_shift/su_max 0.000
_refine_ls_shift/su_mean 0.000
_refine_ls_structure_factor_coef Fsqd
_refine_ls_weighting_details 'calc w=1/[\s^2^(Fo^2^)+(0.047P)^2^+0.5024P] where P=(Fo^2^+2Fc^2^)/3'
_refine_ls_weighting_scheme calc
_refine_ls_wR_factor_gt 0.1116
_refine_ls_wR_factor_ref 0.1139
_reflns_number_gt 1414
_reflns_number_total 1501
_reflns_threshold_expression I>2\s(I)
_cod_data_source_file cv6281.cif
_cod_data_source_block I
_cod_depositor_comments
;
The following automatic conversions were performed:

'_chemical_melting_point' value '343--344' was changed to '343.5(5)'
- the average value was taken and precision was estimated.

Automatic conversion script
Id: cif_fix_values 1646 2011-03-28 12:23:43Z adriana 

The following automatic conversions were performed:

'_chemical_melting_point' value '343--344' was changed to '343.5(5)'
- the average value was taken and precision was estimated.

Automatic conversion script
Id: cif_fix_values 1715 2011-07-08 13:25:40Z adriana 

The following automatic conversions were performed:

'_atom_sites_solution_hydrogens' value 'geom & difmap' was changed to
'mixed'.

Automatic conversion script
Id: cif_fix_values 6452 2018-10-05 10:23:21Z andrius 
;
_cod_database_code 2203413
_cod_database_fobs_code 2203413

loop_
_symmetry_equiv_pos_as_xyz
'x, y, z'
'-x+1/2, -y, z+1/2'
'x+1/2, -y+1/2, -z'
'-x, y+1/2, -z+1/2'

loop_
_atom_site_label
_atom_site_fract_x
_atom_site_fract_y
_atom_site_fract_z
_atom_site_U_iso_or_equiv
_atom_site_adp_type
_atom_site_calc_flag
_atom_site_refinement_flags
_atom_site_occupancy
_atom_site_type_symbol
S1 0.83967(16) 0.07172(10) -0.22959(4) 0.0548(3) Uani d . 1 S
N 0.6001(5) 0.3180(3) -0.24766(11) 0.0451(6) Uani d . 1 N
H1N 0.514(8) 0.391(5) -0.2374(18) 0.073(13) Uiso d . 1 H
O 0.4742(7) 0.1972(4) -0.05845(11) 0.0800(10) Uani d . 1 O
C1 0.5493(7) 0.2211(4) -0.15327(13) 0.0468(7) Uani d . 1 C
C2 0.3480(8) 0.3082(4) -0.13867(15) 0.0628(9) Uani d . 1 C
H2 0.2612 0.3665 -0.1641 0.075 Uiso calc R 1 H
C3 0.3087(10) 0.2899(5) -0.08203(18) 0.0793(13) Uani d . 1 C
H3 0.1873 0.3334 -0.0614 0.095 Uiso calc R 1 H
C4 0.6190(8) 0.1547(4) -0.10248(14) 0.0607(10) Uani d . 1 C
C5 0.6583(6) 0.2099(3) -0.21093(12) 0.0406(6) Uani d . 1 C
C6 0.6806(6) 0.3283(3) -0.30758(12) 0.0444(7) Uani d . 1 C
H6A 0.8398 0.2932 -0.3092 0.053 Uiso calc R 1 H
H6B 0.6807 0.4324 -0.3190 0.053 Uiso calc R 1 H
C7 0.5378(5) 0.2405(3) -0.35143(12) 0.0400(6) Uani d . 1 C
C8 0.6107(6) 0.2386(4) -0.40892(14) 0.0534(8) Uani d . 1 C
H8 0.7472 0.2875 -0.4191 0.064 Uiso calc R 1 H
C9 0.4844(8) 0.1656(5) -0.45123(15) 0.0647(11) Uani d . 1 C
H9 0.5346 0.1662 -0.4897 0.078 Uiso calc R 1 H
C10 0.2828(7) 0.0915(5) -0.43613(17) 0.0648(10) Uani d . 1 C
H10 0.1974 0.0414 -0.4644 0.078 Uiso calc R 1 H
C11 0.2081(6) 0.0920(4) -0.37883(16) 0.0597(9) Uani d . 1 C
H11 0.0725 0.0422 -0.3687 0.072 Uiso calc R 1 H
C12 0.3350(6) 0.1665(4) -0.33668(13) 0.0463(7) Uani d . 1 C
H12 0.2838 0.1668 -0.2983 0.056 Uiso calc R 1 H
C13 0.8109(10) 0.0544(5) -0.08501(17) 0.0829(14) Uani d . 1 C
H13A 0.8497 0.0722 -0.0450 0.124 Uiso calc R 1 H
H13B 0.9442 0.0736 -0.1090 0.124 Uiso calc R 1 H
H13C 0.7632 -0.0475 -0.0898 0.124 Uiso calc R 1 H

loop_
_atom_site_aniso_label
_atom_site_aniso_U_11
_atom_site_aniso_U_22
_atom_site_aniso_U_33
_atom_site_aniso_U_12
_atom_site_aniso_U_13
_atom_site_aniso_U_23
S1 0.0527(4) 0.0545(5) 0.0571(5) 0.0075(4) -0.0011(4) 0.0056(4)
N 0.0551(15) 0.0420(13) 0.0382(12) 0.0044(12) 0.0038(11) 0.0024(11)
O 0.118(3) 0.086(2) 0.0354(12) -0.033(2) 0.0074(15) -0.0015(13)
C1 0.0590(19) 0.0461(16) 0.0353(14) -0.0117(15) 0.0015(14) -0.0036(13)
C2 0.070(2) 0.068(2) 0.0510(18) -0.004(2) 0.0069(19) -0.0082(16)
C3 0.092(3) 0.094(3) 0.051(2) -0.013(3) 0.021(2) -0.017(2)
C4 0.086(3) 0.057(2) 0.0396(15) -0.025(2) -0.0067(17) 0.0017(14)
C5 0.0462(15) 0.0401(14) 0.0353(12) -0.0111(14) -0.0066(13) -0.0005(11)
C6 0.0462(15) 0.0441(15) 0.0428(14) 0.0008(15) 0.0048(13) 0.0063(12)
C7 0.0407(15) 0.0456(16) 0.0337(13) 0.0075(14) 0.0027(12) 0.0051(12)
C8 0.0523(19) 0.066(2) 0.0415(15) 0.0025(17) 0.0090(14) 0.0040(15)
C9 0.073(3) 0.082(3) 0.0388(16) 0.010(2) 0.0014(17) -0.0028(18)
C10 0.069(2) 0.069(2) 0.056(2) 0.002(2) -0.0184(18) -0.0049(19)
C11 0.0481(18) 0.071(2) 0.0605(19) -0.0076(19) -0.0047(16) 0.0053(18)
C12 0.0402(15) 0.0568(17) 0.0420(14) -0.0003(16) 0.0049(14) 0.0047(13)
C13 0.108(4) 0.082(3) 0.059(2) -0.014(3) -0.032(3) 0.021(2)

loop_
_atom_type_symbol
_atom_type_description
_atom_type_scat_dispersion_real
_atom_type_scat_dispersion_imag
_atom_type_scat_source
C C 0.0033 0.0000 'International Tables Vol C Tables 4.2.6.8 and 6.1.1.4'
H H 0.0000 0.0000 'International Tables Vol C Tables 4.2.6.8 and 6.1.1.4'
O O 0.0106 0.0000 'International Tables Vol C Tables 4.2.6.8 and 6.1.1.4'
N N 0.0061 0.0000 'International Tables Vol C Tables 4.2.6.8 and 6.1.1.4'
S S 0.1246 0.0000 'International Tables Vol C Tables 4.2.6.8 and 6.1.1.4'

loop_
_geom_angle_atom_site_label_1
_geom_angle_atom_site_label_2
_geom_angle_atom_site_label_3
_geom_angle
_geom_angle_publ_flag
C5 N C6 124.6(3) yes
C5 N H1N 122(3) no
C6 N H1N 114(3) no
C4 O C3 107.4(3) yes
C4 C1 C2 105.9(3) no
C4 C1 C5 127.8(3) no
C2 C1 C5 126.3(3) no
C3 C2 C1 107.3(4) no
C3 C2 H2 126.3 no
C1 C2 H2 126.3 no
C2 C3 O 110.0(4) no
C2 C3 H3 125.0 no
O C3 H3 125.0 no
O C4 C1 109.4(4) no
O C4 C13 115.1(3) no
C1 C4 C13 135.5(4) no
N C5 C1 114.6(3) no
N C5 S1 122.2(2) no
C1 C5 S1 123.2(2) no
N C6 C7 114.9(3) no
N C6 H6A 108.5 no
C7 C6 H6A 108.5 no
N C6 H6B 108.5 no
C7 C6 H6B 108.5 no
H6A C6 H6B 107.5 no
C12 C7 C8 118.8(3) no
C12 C7 C6 122.8(3) no
C8 C7 C6 118.3(3) no
C9 C8 C7 121.2(3) no
C9 C8 H8 119.4 no
C7 C8 H8 119.4 no
C8 C9 C10 119.6(3) no
C8 C9 H9 120.2 no
C10 C9 H9 120.2 no
C9 C10 C11 119.9(4) no
C9 C10 H10 120.1 no
C11 C10 H10 120.1 no
C12 C11 C10 120.2(3) no
C12 C11 H11 119.9 no
C10 C11 H11 119.9 no
C11 C12 C7 120.3(3) no
C11 C12 H12 119.9 no
C7 C12 H12 119.9 no
C4 C13 H13A 109.5 no
C4 C13 H13B 109.5 no
H13A C13 H13B 109.5 no
C4 C13 H13C 109.5 no
H13A C13 H13C 109.5 no
H13B C13 H13C 109.5 no

loop_
_geom_bond_atom_site_label_1
_geom_bond_atom_site_label_2
_geom_bond_distance
_geom_bond_publ_flag
S1 C5 1.676(3) yes
N C5 1.327(4) yes
N C6 1.456(4) yes
N H1N 0.85(5) yes
O C4 1.366(5) yes
O C3 1.376(6) yes
C1 C4 1.370(5) yes
C1 C2 1.438(5) yes
C1 C5 1.470(4) yes
C2 C3 1.331(5) yes
C2 H2 0.9300 no
C3 H3 0.9300 no
C4 C13 1.480(6) no
C6 C7 1.520(4) no
C6 H6A 0.9700 no
C6 H6B 0.9700 no
C7 C12 1.386(4) no
C7 C8 1.386(4) no
C8 C9 1.379(5) no
C8 H8 0.9300 no
C9 C10 1.382(6) no
C9 H9 0.9300 no
C10 C11 1.385(5) no
C10 H10 0.9300 no
C11 C12 1.385(5) no
C11 H11 0.9300 no
C12 H12 0.9300 no
C13 H13A 0.9600 no
C13 H13B 0.9600 no
C13 H13C 0.9600 no

loop_
_geom_hbond_atom_site_label_D
_geom_hbond_atom_site_label_H
_geom_hbond_atom_site_label_A
_geom_hbond_site_symmetry_A
_geom_hbond_distance_DH
_geom_hbond_distance_HA
_geom_hbond_distance_DA
_geom_hbond_angle_DHA
_geom_hbond_publ_flag
N H1N S1 4_654 0.85(5) 2.71(5) 3.444(3) 145(4) yes

loop_
_geom_torsion_atom_site_label_1
_geom_torsion_atom_site_label_2
_geom_torsion_atom_site_label_3
_geom_torsion_atom_site_label_4
_geom_torsion
_geom_torsion_publ_flag
C4 C1 C2 C3 -0.1(4) no
C5 C1 C2 C3 -178.9(4) no
C1 C2 C3 O 0.7(5) no
C4 O C3 C2 -1.0(5) no
C3 O C4 C1 0.9(4) no
C3 O C4 C13 179.6(3) no
C2 C1 C4 O -0.5(4) no
C5 C1 C4 O 178.2(3) no
C2 C1 C4 C13 -178.8(4) no
C5 C1 C4 C13 -0.1(7) no
C6 N C5 C1 -178.2(3) no
C6 N C5 S1 1.2(4) no
C4 C1 C5 N -160.5(3) no
C2 C1 C5 N 17.9(5) no
C4 C1 C5 S1 20.0(5) no
C2 C1 C5 S1 -161.5(3) no
C5 N C6 C7 85.5(4) no
N C6 C7 C12 5.2(4) no
N C6 C7 C8 -176.7(3) no
C12 C7 C8 C9 0.4(5) no
C6 C7 C8 C9 -177.7(3) no
C7 C8 C9 C10 -0.7(6) no
C8 C9 C10 C11 0.5(6) no
C9 C10 C11 C12 0.0(6) no
C10 C11 C12 C7 -0.2(5) no
C8 C7 C12 C11 0.0(5) no
C6 C7 C12 C11 178.0(3) no

loop_
_cod_related_entry_id
_cod_related_entry_database
_cod_related_entry_code
1 ChemSpider 21130994
